data_2231174
loop_
_publ_author_name
'Tang, Si-Ping'
'Feng, Yong-Lan'
'Kuang, Dai-Zhi'

_publ_section_title
;
 Dichlorido(4'-ferrocenyl-2,2':6',2''-terpyridine-\k^3^<i>N</i>,<i>N</i>',<i>N</i>'')zinc
 acetonitrile monosolvate
;
_journal_coeditor_code JH2301
_journal_issue 8
_journal_name_full 'Acta Crystallographica Section E'
_journal_page_first m1017
_journal_paper_doi 10.1107/S1600536811024950
_journal_volume 67
_journal_year 2011
_chemical_formula_iupac '[Fe Zn (C5 H5) Cl2 (C20 H14 N3)], C2 H3 N'
_chemical_formula_moiety 'C25 H19 Cl2 Fe N3 Zn, C2 H3 N'
_chemical_formula_sum 'C27 H22 Cl2 Fe N4 Zn'
_chemical_formula_weight 594.61
_chemical_name_systematic
;
Dichlorido(4'-ferrocenyl-2,2':6',2''-terpyridine-
\k^3^<i>N</i>,<i>N</i>',<i>N</i>'')zinc
acetonitrile monosolvate
;
_space_group_IT_number 14
_symmetry_cell_setting monoclinic
_symmetry_space_group_name_Hall '-P 2ybc'
_symmetry_space_group_name_H-M 'P 1 21/c 1'
_atom_sites_solution_hydrogens geom
_atom_sites_solution_primary direct
_atom_sites_solution_secondary difmap
_audit_creation_method SHELXL-97
_cell_angle_alpha 90.00
_cell_angle_beta 104.514(4)
_cell_angle_gamma 90.00
_cell_formula_units_Z 4
_cell_length_a 13.799(2)
_cell_length_b 12.998(2)
_cell_length_c 14.594(2)
_cell_measurement_reflns_used 1833
_cell_measurement_temperature 295(2)
_cell_measurement_theta_max 21.25
_cell_measurement_theta_min 2.40
_cell_volume 2534.0(6)
_computing_cell_refinement 'SAINT (Bruker, 2002)'
_computing_data_collection 'SMART (Bruker, 2002)'
_computing_data_reduction 'SAINT (Bruker, 2002)'
_computing_molecular_graphics 'SHELXTL (Sheldrick, 2008)'
_computing_publication_material 'SHELXTL (Sheldrick, 2008)'
_computing_structure_refinement 'SHELXL97 (Sheldrick, 2008)'
_computing_structure_solution 'SHELXS97 (Sheldrick, 2008)'
_diffrn_ambient_temperature 295(2)
_diffrn_measured_fraction_theta_full 0.993
_diffrn_measured_fraction_theta_max 0.993
_diffrn_measurement_device_type 'Bruker APEX area-detector'
_diffrn_measurement_method '\f and \w'
_diffrn_radiation_monochromator graphite
_diffrn_radiation_source 'fine-focus sealed tube'
_diffrn_radiation_type MoK\a
_diffrn_radiation_wavelength 0.71073
_diffrn_reflns_av_R_equivalents 0.0505
_diffrn_reflns_av_sigmaI/netI 0.0657
_diffrn_reflns_limit_h_max 15
_diffrn_reflns_limit_h_min -17
_diffrn_reflns_limit_k_max 16
_diffrn_reflns_limit_k_min -14
_diffrn_reflns_limit_l_max 18
_diffrn_reflns_limit_l_min -13
_diffrn_reflns_number 12737
_diffrn_reflns_theta_full 26.00
_diffrn_reflns_theta_max 26.00
_diffrn_reflns_theta_min 2.13
_diffrn_standards_decay_% 0
_diffrn_standards_interval_count 0
_diffrn_standards_interval_time 0
_diffrn_standards_number 0
_exptl_absorpt_coefficient_mu 1.754
_exptl_absorpt_correction_T_max 0.8442
_exptl_absorpt_correction_T_min 0.7431
_exptl_absorpt_correction_type multi-scan
_exptl_absorpt_process_details '(SADABS; Sheldrick, 1996)'
_exptl_crystal_colour red
_exptl_crystal_density_diffrn 1.559
_exptl_crystal_density_method 'not measured'
_exptl_crystal_description prism
_exptl_crystal_F_000 1208
_exptl_crystal_size_max 0.18
_exptl_crystal_size_mid 0.14
_exptl_crystal_size_min 0.10
_refine_diff_density_max 0.765
_refine_diff_density_min -0.400
_refine_ls_extinction_method none
_refine_ls_goodness_of_fit_ref 1.017
_refine_ls_hydrogen_treatment constr
_refine_ls_matrix_type full
_refine_ls_number_parameters 317
_refine_ls_number_reflns 4938
_refine_ls_number_restraints 0
_refine_ls_restrained_S_all 1.017
_refine_ls_R_factor_all 0.0842
_refine_ls_R_factor_gt 0.0501
_refine_ls_shift/su_max 0.000
_refine_ls_shift/su_mean 0.000
_refine_ls_structure_factor_coef Fsqd
_refine_ls_weighting_details 'calc w=1/[\s^2^(Fo^2^)+(0.0571P)^2^+0.0000P] where P=(Fo^2^+2Fc^2^)/3'
_refine_ls_weighting_scheme calc
_refine_ls_wR_factor_gt 0.1103
_refine_ls_wR_factor_ref 0.1307
_reflns_number_gt 3301
_reflns_number_total 4938
_reflns_threshold_expression I>2sigma(I)
_cod_data_source_file jh2301.cif
_cod_data_source_block I
_cod_original_sg_symbol_H-M 'P 21/c'
_cod_database_code 2231174
_cod_database_fobs_code 2231174

loop_
_symmetry_equiv_pos_as_xyz
'x, y, z'
'-x, y+1/2, -z+1/2'
'-x, -y, -z'
'x, -y-1/2, z-1/2'

loop_
_atom_site_type_symbol
_atom_site_label
_atom_site_fract_x
_atom_site_fract_y
_atom_site_fract_z
_atom_site_U_iso_or_equiv
_atom_site_adp_type
_atom_site_calc_flag
_atom_site_refinement_flags
_atom_site_occupancy
_atom_site_symmetry_multiplicity
Fe Fe2 0.15322(5) -0.18976(5) 0.06212(4) 0.0384(2) Uani d . 1 1
Zn Zn1 0.27254(4) 0.38084(4) 0.02199(4) 0.04109(18) Uani d . 1 1
Cl Cl3 0.15301(10) 0.44465(10) -0.10085(9) 0.0582(4) Uani d . 1 1
Cl Cl4 0.39084(10) 0.49174(10) 0.09763(10) 0.0595(4) Uani d . 1 1
N N1 0.1865(3) 0.3817(3) 0.1303(3) 0.0410(9) Uani d . 1 1
N N2 0.2663(3) 0.2268(3) 0.0618(3) 0.0353(9) Uani d . 1 1
N N3 0.3560(3) 0.2940(3) -0.0636(3) 0.0408(9) Uani d . 1 1
N N4 0.4086(5) 0.6416(5) 0.4004(5) 0.116(2) Uani d . 1 1
C C1 0.1444(4) 0.4648(4) 0.1587(4) 0.0522(13) Uani d . 1 1
H H1 0.1497 0.5276 0.1298 0.063 Uiso calc R 1 1
C C2 0.0938(4) 0.4612(4) 0.2286(4) 0.0572(14) Uani d . 1 1
H H2 0.0648 0.5200 0.2466 0.069 Uiso calc R 1 1
C C3 0.0872(4) 0.3681(4) 0.2710(4) 0.0558(14) Uani d . 1 1
H H3 0.0536 0.3637 0.3187 0.067 Uiso calc R 1 1
C C4 0.1298(4) 0.2809(4) 0.2437(3) 0.0476(12) Uani d . 1 1
H H4 0.1262 0.2179 0.2728 0.057 Uiso calc R 1 1
C C5 0.1783(3) 0.2902(3) 0.1714(3) 0.0356(10) Uani d . 1 1
C C6 0.2218(3) 0.2022(3) 0.1314(3) 0.0347(10) Uani d . 1 1
C C7 0.2165(3) 0.1017(3) 0.1600(3) 0.0366(10) Uani d . 1 1
H H7 0.1869 0.0863 0.2090 0.044 Uiso calc R 1 1
C C8 0.2560(3) 0.0232(3) 0.1149(3) 0.0370(10) Uani d . 1 1
C C9 0.3017(3) 0.0500(3) 0.0432(3) 0.0421(11) Uani d . 1 1
H H9 0.3296 -0.0004 0.0125 0.050 Uiso calc R 1 1
C C10 0.3053(3) 0.1532(3) 0.0181(3) 0.0361(10) Uani d . 1 1
C C11 0.3525(3) 0.1907(3) -0.0571(3) 0.0375(11) Uani d . 1 1
C C12 0.3885(4) 0.1273(4) -0.1163(3) 0.0476(12) Uani d . 1 1
H H12 0.3840 0.0562 -0.1116 0.057 Uiso calc R 1 1
C C13 0.4318(4) 0.1714(4) -0.1834(3) 0.0499(13) Uani d . 1 1
H H13 0.4564 0.1299 -0.2243 0.060 Uiso calc R 1 1
C C14 0.4378(4) 0.2756(4) -0.1888(3) 0.0507(13) Uani d . 1 1
H H14 0.4676 0.3066 -0.2323 0.061 Uiso calc R 1 1
C C15 0.3984(4) 0.3343(4) -0.1278(3) 0.0495(13) Uani d . 1 1
H H15 0.4016 0.4056 -0.1318 0.059 Uiso calc R 1 1
C C16 0.2486(3) -0.0851(3) 0.1418(3) 0.0370(11) Uani d . 1 1
C C17 0.1829(4) -0.1262(3) 0.1942(3) 0.0435(12) Uani d . 1 1
H H17 0.1358 -0.0868 0.2208 0.052 Uiso calc R 1 1
C C18 0.1969(4) -0.2339(4) 0.1999(3) 0.0539(14) Uani d . 1 1
H H18 0.1604 -0.2818 0.2310 0.065 Uiso calc R 1 1
C C19 0.2716(4) -0.2618(4) 0.1534(4) 0.0510(13) Uani d . 1 1
H H19 0.2959 -0.3315 0.1467 0.061 Uiso calc R 1 1
C C20 0.3029(4) -0.1705(3) 0.1163(3) 0.0462(12) Uani d . 1 1
H H20 0.3532 -0.1661 0.0795 0.055 Uiso calc R 1 1
C C21 0.0683(5) -0.1180(5) -0.0538(4) 0.0713(15) Uani d . 1 1
H H21 0.0689 -0.0439 -0.0664 0.086 Uiso calc R 1 1
C C22 0.0069(5) -0.1663(5) -0.0061(4) 0.0748(15) Uani d . 1 1
H H22 -0.0439 -0.1334 0.0203 0.090 Uiso calc R 1 1
C C23 0.0298(5) -0.2713(5) -0.0031(5) 0.0820(16) Uani d . 1 1
H H23 -0.0024 -0.3259 0.0250 0.098 Uiso calc R 1 1
C C24 0.1066(5) -0.2835(5) -0.0504(4) 0.0818(17) Uani d . 1 1
H H24 0.1378 -0.3487 -0.0610 0.098 Uiso calc R 1 1
C C25 0.1287(5) -0.1888(5) -0.0803(4) 0.0752(15) Uani d . 1 1
H H25 0.1790 -0.1744 -0.1156 0.090 Uiso calc R 1 1
C C26 0.4023(5) 0.7265(5) 0.4002(4) 0.0667(16) Uani d . 1 1
C C27 0.3915(5) 0.8365(5) 0.3999(5) 0.089(2) Uani d . 1 1
H H27A 0.3598 0.8594 0.3370 0.133 Uiso calc R 1 1
H H27B 0.4563 0.8678 0.4206 0.133 Uiso calc R 1 1
H H27C 0.3511 0.8556 0.4421 0.133 Uiso calc R 1 1

loop_
_atom_site_aniso_label
_atom_site_aniso_U_11
_atom_site_aniso_U_22
_atom_site_aniso_U_33
_atom_site_aniso_U_12
_atom_site_aniso_U_13
_atom_site_aniso_U_23
Fe2 0.0469(4) 0.0330(4) 0.0339(4) -0.0007(3) 0.0076(3) -0.0003(3)
Zn1 0.0501(4) 0.0310(3) 0.0439(3) -0.0017(2) 0.0149(3) 0.0001(2)
Cl3 0.0724(9) 0.0544(8) 0.0457(8) 0.0163(7) 0.0108(6) 0.0017(6)
Cl4 0.0604(9) 0.0472(7) 0.0716(9) -0.0133(6) 0.0179(7) -0.0126(7)
N1 0.050(2) 0.029(2) 0.047(2) -0.0023(17) 0.0170(19) -0.0052(18)
N2 0.035(2) 0.0300(19) 0.042(2) 0.0019(16) 0.0121(17) -0.0020(17)
N3 0.046(2) 0.041(2) 0.039(2) -0.0018(18) 0.0165(18) 0.0009(18)
N4 0.154(7) 0.072(4) 0.113(6) 0.000(4) 0.018(5) 0.012(4)
C1 0.069(4) 0.033(3) 0.056(3) 0.004(2) 0.018(3) -0.004(2)
C2 0.067(4) 0.050(3) 0.059(4) 0.012(3) 0.025(3) -0.010(3)
C3 0.064(4) 0.061(3) 0.051(3) 0.010(3) 0.031(3) -0.003(3)
C4 0.062(3) 0.042(3) 0.043(3) 0.001(2) 0.020(3) 0.002(2)
C5 0.037(3) 0.035(2) 0.034(3) -0.0047(19) 0.008(2) -0.003(2)
C6 0.034(3) 0.032(2) 0.038(3) -0.0028(19) 0.010(2) 0.000(2)
C7 0.038(3) 0.037(3) 0.034(2) -0.001(2) 0.008(2) -0.002(2)
C8 0.036(3) 0.036(2) 0.037(3) -0.006(2) 0.005(2) -0.001(2)
C9 0.051(3) 0.034(2) 0.042(3) 0.004(2) 0.015(2) -0.003(2)
C10 0.034(3) 0.036(2) 0.039(3) 0.000(2) 0.010(2) -0.001(2)
C11 0.040(3) 0.035(3) 0.038(3) 0.001(2) 0.011(2) -0.002(2)
C12 0.055(3) 0.046(3) 0.046(3) -0.001(2) 0.019(2) -0.007(2)
C13 0.050(3) 0.057(3) 0.048(3) 0.007(2) 0.021(2) -0.006(3)
C14 0.053(3) 0.067(4) 0.038(3) -0.005(3) 0.022(2) 0.004(3)
C15 0.051(3) 0.048(3) 0.051(3) -0.002(2) 0.015(3) 0.003(3)
C16 0.046(3) 0.027(2) 0.035(3) -0.0047(19) 0.006(2) -0.0026(19)
C17 0.057(3) 0.040(3) 0.033(3) -0.008(2) 0.011(2) -0.002(2)
C18 0.079(4) 0.038(3) 0.041(3) -0.011(3) 0.009(3) 0.007(2)
C19 0.058(3) 0.030(3) 0.058(3) 0.005(2) 0.001(3) 0.001(2)
C20 0.047(3) 0.035(3) 0.055(3) -0.001(2) 0.010(2) 0.002(2)
C21 0.082(3) 0.071(3) 0.048(3) 0.004(3) -0.008(2) 0.006(3)
C22 0.061(3) 0.097(3) 0.057(3) 0.008(3) -0.004(2) -0.008(3)
C23 0.076(3) 0.086(3) 0.065(3) -0.030(3) -0.018(3) 0.007(3)
C24 0.088(3) 0.073(3) 0.061(3) 0.017(3) -0.025(3) -0.033(3)
C25 0.079(3) 0.094(3) 0.045(3) 0.003(3) 0.001(2) -0.012(3)
C26 0.077(4) 0.073(4) 0.049(4) -0.007(3) 0.014(3) 0.005(3)
C27 0.100(5) 0.073(5) 0.083(5) -0.015(4) 0.003(4) -0.007(4)

loop_
_atom_type_symbol
_atom_type_description
_atom_type_scat_dispersion_real
_atom_type_scat_dispersion_imag
_atom_type_scat_source
C C 0.0033 0.0016 'International Tables Vol C Tables 4.2.6.8 and 6.1.1.4'
H H 0.0000 0.0000 'International Tables Vol C Tables 4.2.6.8 and 6.1.1.4'
N N 0.0061 0.0033 'International Tables Vol C Tables 4.2.6.8 and 6.1.1.4'
Cl Cl 0.1484 0.1585 'International Tables Vol C Tables 4.2.6.8 and 6.1.1.4'
Fe Fe 0.3463 0.8444 'International Tables Vol C Tables 4.2.6.8 and 6.1.1.4'
Zn Zn 0.2839 1.4301 'International Tables Vol C Tables 4.2.6.8 and 6.1.1.4'

loop_
_geom_angle_atom_site_label_1
_geom_angle_atom_site_label_2
_geom_angle_atom_site_label_3
_geom_angle
C24 Fe2 C25 39.5(2)
C24 Fe2 C21 66.3(2)
C25 Fe2 C21 39.3(2)
C24 Fe2 C23 40.9(3)
C25 Fe2 C23 67.5(3)
C21 Fe2 C23 66.9(3)
C24 Fe2 C18 126.2(2)
C25 Fe2 C18 162.1(2)
C21 Fe2 C18 157.2(3)
C23 Fe2 C18 108.8(2)
C24 Fe2 C20 118.5(2)
C25 Fe2 C20 106.9(2)
C21 Fe2 C20 125.9(2)
C23 Fe2 C20 153.9(2)
C18 Fe2 C20 68.3(2)
C24 Fe2 C22 67.5(3)
C25 Fe2 C22 66.8(3)
C21 Fe2 C22 39.6(2)
C23 Fe2 C22 40.2(2)
C18 Fe2 C22 122.5(3)
C20 Fe2 C22 163.1(2)
C24 Fe2 C16 153.5(3)
C25 Fe2 C16 120.0(2)
C21 Fe2 C16 108.9(2)
C23 Fe2 C16 163.9(3)
C18 Fe2 C16 68.64(18)
C20 Fe2 C16 41.35(17)
C22 Fe2 C16 126.7(2)
C24 Fe2 C17 163.9(3)
C25 Fe2 C17 155.6(2)
C21 Fe2 C17 122.6(2)
C23 Fe2 C17 126.9(3)
C18 Fe2 C17 40.57(18)
C20 Fe2 C17 68.8(2)
C22 Fe2 C17 109.9(2)
C16 Fe2 C17 40.96(17)
C24 Fe2 C19 107.0(2)
C25 Fe2 C19 124.8(2)
C21 Fe2 C19 161.6(3)
C23 Fe2 C19 120.2(2)
C18 Fe2 C19 40.5(2)
C20 Fe2 C19 40.51(18)
C22 Fe2 C19 156.0(2)
C16 Fe2 C19 68.93(18)
C17 Fe2 C19 68.5(2)
N2 Zn1 N1 74.85(13)
N2 Zn1 N3 74.46(14)
N1 Zn1 N3 149.31(13)
N2 Zn1 Cl4 123.51(10)
N1 Zn1 Cl4 95.74(10)
N3 Zn1 Cl4 100.82(10)
N2 Zn1 Cl3 119.82(10)
N1 Zn1 Cl3 98.58(11)
N3 Zn1 Cl3 96.82(10)
Cl4 Zn1 Cl3 116.64(5)
C1 N1 C5 118.8(4)
C1 N1 Zn1 125.4(3)
C5 N1 Zn1 115.7(3)
C10 N2 C6 120.2(4)
C10 N2 Zn1 120.2(3)
C6 N2 Zn1 119.6(3)
C15 N3 C11 118.2(4)
C15 N3 Zn1 125.5(3)
C11 N3 Zn1 115.8(3)
N1 C1 C2 122.8(5)
N1 C1 H1 118.6
C2 C1 H1 118.6
C3 C2 C1 117.9(5)
C3 C2 H2 121.0
C1 C2 H2 121.0
C2 C3 C4 120.8(5)
C2 C3 H3 119.6
C4 C3 H3 119.6
C3 C4 C5 118.0(5)
C3 C4 H4 121.0
C5 C4 H4 121.0
N1 C5 C4 121.6(4)
N1 C5 C6 114.8(4)
C4 C5 C6 123.6(4)
N2 C6 C7 121.4(4)
N2 C6 C5 114.8(4)
C7 C6 C5 123.8(4)
C6 C7 C8 119.5(4)
C6 C7 H7 120.2
C8 C7 H7 120.2
C9 C8 C7 118.2(4)
C9 C8 C16 120.9(4)
C7 C8 C16 120.8(4)
C10 C9 C8 119.3(4)
C10 C9 H9 120.3
C8 C9 H9 120.3
N2 C10 C9 121.3(4)
N2 C10 C11 114.8(4)
C9 C10 C11 123.9(4)
N3 C11 C12 121.9(4)
N3 C11 C10 114.1(4)
C12 C11 C10 124.0(4)
C11 C12 C13 118.8(5)
C11 C12 H12 120.6
C13 C12 H12 120.6
C14 C13 C12 119.6(5)
C14 C13 H13 120.2
C12 C13 H13 120.2
C13 C14 C15 118.1(5)
C13 C14 H14 120.9
C15 C14 H14 120.9
N3 C15 C14 123.3(5)
N3 C15 H15 118.3
C14 C15 H15 118.3
C17 C16 C20 106.9(4)
C17 C16 C8 126.6(4)
C20 C16 C8 126.4(4)
C17 C16 Fe2 69.6(2)
C20 C16 Fe2 69.0(2)
C8 C16 Fe2 124.3(3)
C18 C17 C16 107.8(4)
C18 C17 Fe2 69.3(3)
C16 C17 Fe2 69.5(3)
C18 C17 H17 126.1
C16 C17 H17 126.1
Fe2 C17 H17 126.1
C17 C18 C19 109.3(4)
C17 C18 Fe2 70.1(3)
C19 C18 Fe2 70.7(3)
C17 C18 H18 125.3
C19 C18 H18 125.3
Fe2 C18 H18 125.3
C18 C19 C20 107.3(4)
C18 C19 Fe2 68.8(3)
C20 C19 Fe2 68.9(3)
C18 C19 H19 126.4
C20 C19 H19 126.4
Fe2 C19 H19 126.4
C19 C20 C16 108.6(4)
C19 C20 Fe2 70.6(3)
C16 C20 Fe2 69.6(3)
C19 C20 H20 125.7
C16 C20 H20 125.7
Fe2 C20 H20 125.7
C25 C21 C22 109.4(6)
C25 C21 Fe2 70.0(4)
C22 C21 Fe2 70.6(3)
C25 C21 H21 125.3
C22 C21 H21 125.3
Fe2 C21 H21 125.3
C21 C22 C23 107.4(6)
C21 C22 Fe2 69.8(3)
C23 C22 Fe2 69.6(3)
C21 C22 H22 126.3
C23 C22 H22 126.3
Fe2 C22 H22 126.3
C22 C23 C24 106.5(6)
C22 C23 Fe2 70.2(3)
C24 C23 Fe2 69.1(3)
C22 C23 H23 126.7
C24 C23 H23 126.7
Fe2 C23 H23 126.7
C25 C24 C23 108.1(6)
C25 C24 Fe2 70.4(3)
C23 C24 Fe2 70.1(3)
C25 C24 H24 126.0
C23 C24 H24 126.0
Fe2 C24 H24 126.0
C21 C25 C24 108.5(6)
C21 C25 Fe2 70.7(4)
C24 C25 Fe2 70.1(4)
C21 C25 H25 125.7
C24 C25 H25 125.7
Fe2 C25 H25 125.7
N4 C26 C27 178.5(8)
C26 C27 H27A 109.5
C26 C27 H27B 109.5
H27A C27 H27B 109.5
C26 C27 H27C 109.5
H27A C27 H27C 109.5
H27B C27 H27C 109.5

loop_
_geom_bond_atom_site_label_1
_geom_bond_atom_site_label_2
_geom_bond_distance
Fe2 C24 2.017(5)
Fe2 C25 2.020(6)
Fe2 C21 2.028(5)
Fe2 C23 2.029(5)
Fe2 C18 2.031(5)
Fe2 C20 2.034(5)
Fe2 C22 2.038(6)
Fe2 C16 2.041(4)
Fe2 C17 2.042(5)
Fe2 C19 2.056(5)
Zn1 N2 2.093(3)
Zn1 N1 2.202(4)
Zn1 N3 2.210(4)
Zn1 Cl4 2.2490(13)
Zn1 Cl3 2.2672(14)
N1 C1 1.340(6)
N1 C5 1.350(5)
N2 C10 1.335(5)
N2 C6 1.350(5)
N3 C15 1.329(6)
N3 C11 1.348(5)
N4 C26 1.107(8)
C1 C2 1.374(7)
C1 H1 0.9300
C2 C3 1.372(7)
C2 H2 0.9300
C3 C4 1.381(6)
C3 H3 0.9300
C4 C5 1.389(6)
C4 H4 0.9300
C5 C6 1.479(6)
C6 C7 1.379(6)
C7 C8 1.397(6)
C7 H7 0.9300
C8 C9 1.396(6)
C8 C16 1.471(6)
C9 C10 1.394(6)
C9 H9 0.9300
C10 C11 1.491(6)
C11 C12 1.374(6)
C12 C13 1.393(6)
C12 H12 0.9300
C13 C14 1.361(7)
C13 H13 0.9300
C14 C15 1.384(7)
C14 H14 0.9300
C15 H15 0.9300
C16 C17 1.429(6)
C16 C20 1.439(6)
C17 C18 1.412(6)
C17 H17 0.9800
C18 C19 1.416(7)
C18 H18 0.9800
C19 C20 1.416(6)
C19 H19 0.9800
C20 H20 0.9800
C21 C25 1.361(8)
C21 C22 1.376(8)
C21 H21 0.9800
C22 C23 1.399(8)
C22 H22 0.9800
C23 C24 1.412(9)
C23 H23 0.9800
C24 C25 1.366(8)
C24 H24 0.9800
C25 H25 0.9800
C26 C27 1.437(8)
C27 H27A 0.9600
C27 H27B 0.9600
C27 H27C 0.9600

loop_
_geom_torsion_atom_site_label_1
_geom_torsion_atom_site_label_2
_geom_torsion_atom_site_label_3
_geom_torsion_atom_site_label_4
_geom_torsion
N2 Zn1 N1 C1 -177.1(4)
N3 Zn1 N1 C1 -177.7(3)
Cl4 Zn1 N1 C1 59.7(4)
Cl3 Zn1 N1 C1 -58.4(4)
N2 Zn1 N1 C5 4.2(3)
N3 Zn1 N1 C5 3.6(5)
Cl4 Zn1 N1 C5 -119.0(3)
Cl3 Zn1 N1 C5 122.9(3)
N1 Zn1 N2 C10 176.3(3)
N3 Zn1 N2 C10 -4.1(3)
Cl4 Zn1 N2 C10 -96.9(3)
Cl3 Zn1 N2 C10 85.0(3)
N1 Zn1 N2 C6 -3.1(3)
N3 Zn1 N2 C6 176.6(3)
Cl4 Zn1 N2 C6 83.8(3)
Cl3 Zn1 N2 C6 -94.4(3)
N2 Zn1 N3 C15 178.7(4)
N1 Zn1 N3 C15 179.3(3)
Cl4 Zn1 N3 C15 -59.3(4)
Cl3 Zn1 N3 C15 59.6(4)
N2 Zn1 N3 C11 7.0(3)
N1 Zn1 N3 C11 7.6(5)
Cl4 Zn1 N3 C11 129.0(3)
Cl3 Zn1 N3 C11 -112.1(3)
C5 N1 C1 C2 0.5(7)
Zn1 N1 C1 C2 -178.2(4)
N1 C1 C2 C3 0.5(8)
C1 C2 C3 C4 -0.3(8)
C2 C3 C4 C5 -0.8(8)
C1 N1 C5 C4 -1.7(7)
Zn1 N1 C5 C4 177.1(3)
C1 N1 C5 C6 176.5(4)
Zn1 N1 C5 C6 -4.7(5)
C3 C4 C5 N1 1.8(7)
C3 C4 C5 C6 -176.2(4)
C10 N2 C6 C7 1.0(6)
Zn1 N2 C6 C7 -179.7(3)
C10 N2 C6 C5 -177.7(4)
Zn1 N2 C6 C5 1.6(5)
N1 C5 C6 N2 2.2(6)
C4 C5 C6 N2 -179.7(4)
N1 C5 C6 C7 -176.5(4)
C4 C5 C6 C7 1.7(7)
N2 C6 C7 C8 -1.5(7)
C5 C6 C7 C8 177.1(4)
C6 C7 C8 C9 1.4(6)
C6 C7 C8 C16 -178.0(4)
C7 C8 C9 C10 -0.9(6)
C16 C8 C9 C10 178.5(4)
C6 N2 C10 C9 -0.5(6)
Zn1 N2 C10 C9 -179.8(3)
C6 N2 C10 C11 -179.8(4)
Zn1 N2 C10 C11 0.8(5)
C8 C9 C10 N2 0.5(7)
C8 C9 C10 C11 179.8(4)
C15 N3 C11 C12 -1.9(7)
Zn1 N3 C11 C12 170.4(3)
C15 N3 C11 C10 178.9(4)
Zn1 N3 C11 C10 -8.7(5)
N2 C10 C11 N3 5.4(6)
C9 C10 C11 N3 -173.9(4)
N2 C10 C11 C12 -173.7(4)
C9 C10 C11 C12 7.0(7)
N3 C11 C12 C13 1.5(7)
C10 C11 C12 C13 -179.5(4)
C11 C12 C13 C14 0.2(7)
C12 C13 C14 C15 -1.3(7)
C11 N3 C15 C14 0.8(7)
Zn1 N3 C15 C14 -170.7(4)
C13 C14 C15 N3 0.8(8)
C9 C8 C16 C17 -162.3(4)
C7 C8 C16 C17 17.1(7)
C9 C8 C16 C20 14.5(7)
C7 C8 C16 C20 -166.1(4)
C9 C8 C16 Fe2 -73.5(5)
C7 C8 C16 Fe2 105.9(5)
C24 Fe2 C16 C17 -167.0(5)
C25 Fe2 C16 C17 160.0(3)
C21 Fe2 C16 C17 118.3(3)
C23 Fe2 C16 C17 46.4(9)
C18 Fe2 C16 C17 -37.5(3)
C20 Fe2 C16 C17 -118.4(4)
C22 Fe2 C16 C17 77.9(4)
C19 Fe2 C16 C17 -81.1(3)
C24 Fe2 C16 C20 -48.6(6)
C25 Fe2 C16 C20 -81.6(3)
C21 Fe2 C16 C20 -123.3(3)
C23 Fe2 C16 C20 164.8(7)
C18 Fe2 C16 C20 80.9(3)
C22 Fe2 C16 C20 -163.7(3)
C17 Fe2 C16 C20 118.4(4)
C19 Fe2 C16 C20 37.3(3)
C24 Fe2 C16 C8 71.9(6)
C25 Fe2 C16 C8 38.9(5)
C21 Fe2 C16 C8 -2.7(5)
C23 Fe2 C16 C8 -74.7(9)
C18 Fe2 C16 C8 -158.5(4)
C20 Fe2 C16 C8 120.6(5)
C22 Fe2 C16 C8 -43.2(5)
C17 Fe2 C16 C8 -121.1(5)
C19 Fe2 C16 C8 157.9(4)
C20 C16 C17 C18 -0.3(5)
C8 C16 C17 C18 177.1(4)
Fe2 C16 C17 C18 58.9(3)
C20 C16 C17 Fe2 -59.2(3)
C8 C16 C17 Fe2 118.2(4)
C24 Fe2 C17 C18 39.4(9)
C25 Fe2 C17 C18 -165.3(5)
C21 Fe2 C17 C18 159.3(3)
C23 Fe2 C17 C18 75.1(4)
C20 Fe2 C17 C18 -80.9(3)
C22 Fe2 C17 C18 117.1(3)
C16 Fe2 C17 C18 -119.4(4)
C19 Fe2 C17 C18 -37.2(3)
C24 Fe2 C17 C16 158.8(8)
C25 Fe2 C17 C16 -45.9(7)
C21 Fe2 C17 C16 -81.3(4)
C23 Fe2 C17 C16 -165.4(3)
C18 Fe2 C17 C16 119.4(4)
C20 Fe2 C17 C16 38.6(3)
C22 Fe2 C17 C16 -123.4(3)
C19 Fe2 C17 C16 82.2(3)
C16 C17 C18 C19 1.1(5)
Fe2 C17 C18 C19 60.0(3)
C16 C17 C18 Fe2 -59.0(3)
C24 Fe2 C18 C17 -167.4(3)
C25 Fe2 C18 C17 160.1(7)
C21 Fe2 C18 C17 -50.3(7)
C23 Fe2 C18 C17 -125.2(3)
C20 Fe2 C18 C17 82.4(3)
C22 Fe2 C18 C17 -82.9(4)
C16 Fe2 C18 C17 37.8(3)
C19 Fe2 C18 C17 120.0(4)
C24 Fe2 C18 C19 72.6(4)
C25 Fe2 C18 C19 40.1(9)
C21 Fe2 C18 C19 -170.2(5)
C23 Fe2 C18 C19 114.8(3)
C20 Fe2 C18 C19 -37.5(3)
C22 Fe2 C18 C19 157.1(3)
C16 Fe2 C18 C19 -82.1(3)
C17 Fe2 C18 C19 -120.0(4)
C17 C18 C19 C20 -1.4(6)
Fe2 C18 C19 C20 58.3(3)
C17 C18 C19 Fe2 -59.7(3)
C24 Fe2 C19 C18 -126.3(4)
C25 Fe2 C19 C18 -166.0(3)
C21 Fe2 C19 C18 167.9(6)
C23 Fe2 C19 C18 -83.8(4)
C20 Fe2 C19 C18 119.4(4)
C22 Fe2 C19 C18 -53.6(7)
C16 Fe2 C19 C18 81.4(3)
C17 Fe2 C19 C18 37.3(3)
C24 Fe2 C19 C20 114.2(4)
C25 Fe2 C19 C20 74.5(4)
C21 Fe2 C19 C20 48.5(8)
C23 Fe2 C19 C20 156.7(4)
C18 Fe2 C19 C20 -119.4(4)
C22 Fe2 C19 C20 -173.1(5)
C16 Fe2 C19 C20 -38.1(3)
C17 Fe2 C19 C20 -82.2(3)
C18 C19 C20 C16 1.2(6)
Fe2 C19 C20 C16 59.4(3)
C18 C19 C20 Fe2 -58.3(3)
C17 C16 C20 C19 -0.6(5)
C8 C16 C20 C19 -177.9(4)
Fe2 C16 C20 C19 -60.1(3)
C17 C16 C20 Fe2 59.5(3)
C8 C16 C20 Fe2 -117.9(4)
C24 Fe2 C20 C19 -82.9(4)
C25 Fe2 C20 C19 -124.2(3)
C21 Fe2 C20 C19 -163.1(3)
C23 Fe2 C20 C19 -51.0(7)
C18 Fe2 C20 C19 37.5(3)
C22 Fe2 C20 C19 170.3(7)
C16 Fe2 C20 C19 119.5(4)
C17 Fe2 C20 C19 81.3(3)
C24 Fe2 C20 C16 157.6(3)
C25 Fe2 C20 C16 116.4(3)
C21 Fe2 C20 C16 77.5(4)
C23 Fe2 C20 C16 -170.4(5)
C18 Fe2 C20 C16 -81.9(3)
C22 Fe2 C20 C16 50.8(9)
C17 Fe2 C20 C16 -38.2(3)
C19 Fe2 C20 C16 -119.5(4)
C24 Fe2 C21 C25 -37.4(4)
C23 Fe2 C21 C25 -82.1(4)
C18 Fe2 C21 C25 -165.8(5)
C20 Fe2 C21 C25 71.6(5)
C22 Fe2 C21 C25 -120.2(6)
C16 Fe2 C21 C25 114.6(4)
C17 Fe2 C21 C25 157.8(4)
C19 Fe2 C21 C25 34.7(9)
C24 Fe2 C21 C22 82.8(4)
C25 Fe2 C21 C22 120.2(6)
C23 Fe2 C21 C22 38.1(4)
C18 Fe2 C21 C22 -45.6(7)
C20 Fe2 C21 C22 -168.2(3)
C16 Fe2 C21 C22 -125.2(4)
C17 Fe2 C21 C22 -82.0(4)
C19 Fe2 C21 C22 154.9(6)
C25 C21 C22 C23 -0.2(7)
Fe2 C21 C22 C23 -59.6(4)
C25 C21 C22 Fe2 59.5(4)
C24 Fe2 C22 C21 -79.6(4)
C25 Fe2 C22 C21 -36.5(4)
C23 Fe2 C22 C21 -118.5(6)
C18 Fe2 C22 C21 160.8(3)
C20 Fe2 C22 C21 34.8(10)
C16 Fe2 C22 C21 74.5(4)
C17 Fe2 C22 C21 117.5(4)
C19 Fe2 C22 C21 -160.8(5)
C24 Fe2 C22 C23 38.9(4)
C25 Fe2 C22 C23 82.0(4)
C21 Fe2 C22 C23 118.5(6)
C18 Fe2 C22 C23 -80.7(5)
C20 Fe2 C22 C23 153.3(7)
C16 Fe2 C22 C23 -167.0(4)
C17 Fe2 C22 C23 -124.0(4)
C19 Fe2 C22 C23 -42.3(8)
C21 C22 C23 C24 0.0(6)
Fe2 C22 C23 C24 -59.8(4)
C21 C22 C23 Fe2 59.8(4)
C24 Fe2 C23 C22 -117.5(6)
C25 Fe2 C23 C22 -80.2(4)
C21 Fe2 C23 C22 -37.5(4)
C18 Fe2 C23 C22 118.5(4)
C20 Fe2 C23 C22 -162.8(5)
C16 Fe2 C23 C22 40.5(10)
C17 Fe2 C23 C22 76.9(5)
C19 Fe2 C23 C22 161.5(4)
C25 Fe2 C23 C24 37.2(4)
C21 Fe2 C23 C24 80.0(4)
C18 Fe2 C23 C24 -124.1(4)
C20 Fe2 C23 C24 -45.3(7)
C22 Fe2 C23 C24 117.5(6)
C16 Fe2 C23 C24 158.0(7)
C17 Fe2 C23 C24 -165.7(4)
C19 Fe2 C23 C24 -81.0(4)
C22 C23 C24 C25 0.2(7)
Fe2 C23 C24 C25 -60.4(4)
C22 C23 C24 Fe2 60.6(4)
C21 Fe2 C24 C25 37.2(4)
C23 Fe2 C24 C25 118.7(6)
C18 Fe2 C24 C25 -165.0(4)
C20 Fe2 C24 C25 -82.1(4)
C22 Fe2 C24 C25 80.3(4)
C16 Fe2 C24 C25 -47.8(7)
C17 Fe2 C24 C25 164.3(7)
C19 Fe2 C24 C25 -124.5(4)
C25 Fe2 C24 C23 -118.7(6)
C21 Fe2 C24 C23 -81.5(4)
C18 Fe2 C24 C23 76.4(5)
C20 Fe2 C24 C23 159.2(4)
C22 Fe2 C24 C23 -38.3(4)
C16 Fe2 C24 C23 -166.5(4)
C17 Fe2 C24 C23 45.6(10)
C19 Fe2 C24 C23 116.8(4)
C22 C21 C25 C24 0.3(7)
Fe2 C21 C25 C24 60.1(4)
C22 C21 C25 Fe2 -59.8(4)
C23 C24 C25 C21 -0.3(7)
Fe2 C24 C25 C21 -60.5(4)
C23 C24 C25 Fe2 60.2(4)
C24 Fe2 C25 C21 119.0(6)
C23 Fe2 C25 C21 80.6(4)
C18 Fe2 C25 C21 162.0(7)
C20 Fe2 C25 C21 -126.5(4)
C22 Fe2 C25 C21 36.8(4)
C16 Fe2 C25 C21 -83.4(4)
C17 Fe2 C25 C21 -50.5(7)
C19 Fe2 C25 C21 -167.4(4)
C21 Fe2 C25 C24 -119.0(6)
C23 Fe2 C25 C24 -38.4(4)
C18 Fe2 C25 C24 43.0(10)
C20 Fe2 C25 C24 114.5(4)
C22 Fe2 C25 C24 -82.2(4)
C16 Fe2 C25 C24 157.6(4)
C17 Fe2 C25 C24 -169.5(5)
C19 Fe2 C25 C24 73.6(5)
